data_4350191
loop_
_publ_author_name
'Dong, Yu-Bin'
'Xu, Hong-Xia'
'Ma, Jian-Ping'
'Huang, Ru-Qi'

_publ_section_title
;
 Silver(I) coordination polymers based on a nano-sized bent
 bis(3-acetylenylphenyl-(4-cyanophenyl))oxadiazole ligand: the role of
 ligand isomerism and the templating effect of polyatomic anions and
 solvent intermediates.
;
_journal_issue 8
_journal_name_full 'Inorganic chemistry'
_journal_page_first 3325
_journal_page_last 3343
_journal_paper_doi 10.1021/ic052158w
_journal_volume 45
_journal_year 2006
_chemical_formula_sum 'C32 H16 Ag F6 N4 O Sb'
_chemical_formula_weight 816.11
_space_group_IT_number 43
_space_group_name_Hall 'F 2 -2d'
_space_group_name_H-M_alt 'F d d 2'
_symmetry_cell_setting orthorhombic
_symmetry_space_group_name_H-M 'F d d 2'
_atom_sites_solution_hydrogens geom
_atom_sites_solution_primary direct
_atom_sites_solution_secondary difmap
_audit_creation_method SHELXL-97
_cell_angle_alpha 90.00
_cell_angle_beta 90.00
_cell_angle_gamma 90.00
_cell_formula_units_Z 16
_cell_length_a 23.124(2)
_cell_length_b 37.368(5)
_cell_length_c 19.180(2)
_cell_measurement_reflns_used 3656
_cell_measurement_temperature 293(2)
_cell_measurement_theta_max 21.749
_cell_measurement_theta_min 2.387
_cell_volume 16573(3)
_computing_cell_refinement 'Bruker SMART'
_computing_data_collection 'Bruker SMART'
_computing_data_reduction 'Bruker SAINT'
_computing_molecular_graphics 'Bruker SHELXTL'
_computing_publication_material 'Bruker SHELXTL'
_computing_structure_refinement 'SHELXL-97 (Sheldrick, 1997)'
_computing_structure_solution 'SHELXS-97 (Sheldrick, 1990)'
_diffrn_ambient_temperature 293(2)
_diffrn_measured_fraction_theta_full 0.999
_diffrn_measured_fraction_theta_max 0.999
_diffrn_measurement_device_type 'CCD area detector'
_diffrn_measurement_method 'phi and omega scans'
_diffrn_radiation_monochromator graphite
_diffrn_radiation_source 'fine-focus sealed tube'
_diffrn_radiation_type MoK\a
_diffrn_radiation_wavelength 0.71073
_diffrn_reflns_av_R_equivalents 0.0595
_diffrn_reflns_av_sigmaI/netI 0.0696
_diffrn_reflns_limit_h_max 28
_diffrn_reflns_limit_h_min -25
_diffrn_reflns_limit_k_max 44
_diffrn_reflns_limit_k_min -45
_diffrn_reflns_limit_l_max 23
_diffrn_reflns_limit_l_min -19
_diffrn_reflns_number 21841
_diffrn_reflns_theta_full 25.50
_diffrn_reflns_theta_max 25.50
_diffrn_reflns_theta_min 2.07
_exptl_absorpt_coefficient_mu 1.176
_exptl_absorpt_correction_T_max 0.8527
_exptl_absorpt_correction_T_min 0.7048
_exptl_absorpt_correction_type multi-scan
_exptl_absorpt_process_details sadabs
_exptl_crystal_colour colourless
_exptl_crystal_density_diffrn 1.308
_exptl_crystal_density_method 'not measured'
_exptl_crystal_description block
_exptl_crystal_F_000 6336
_exptl_crystal_size_max 0.32
_exptl_crystal_size_mid 0.25
_exptl_crystal_size_min 0.14
_refine_diff_density_max 1.049
_refine_diff_density_min -0.824
_refine_diff_density_rms '0.087 End ===='
_refine_ls_abs_structure_details 'Flack H D (1983), Acta Cryst. A39, 876-881'
_refine_ls_abs_structure_Flack 0.00
_refine_ls_extinction_method none
_refine_ls_goodness_of_fit_ref 1.000
_refine_ls_hydrogen_treatment constr
_refine_ls_matrix_type full
_refine_ls_number_parameters 407
_refine_ls_number_reflns 7238
_refine_ls_number_restraints 49
_refine_ls_restrained_S_all 1.024
_refine_ls_R_factor_all 0.0896
_refine_ls_R_factor_gt 0.0634
_refine_ls_shift/su_max 0.001
_refine_ls_shift/su_mean 0.000
_refine_ls_structure_factor_coef Fsqd
_refine_ls_weighting_details 'calc w=1/[\s^2^(Fo^2^)+(0.0798P)^2^+0.0000P] where P=(Fo^2^+2Fc^2^)/3'
_refine_ls_weighting_scheme calc
_refine_ls_wR_factor_gt 0.1442
_refine_ls_wR_factor_ref 0.1549
_reflns_number_gt 4921
_reflns_number_total 7238
_reflns_threshold_expression >2sigma(I)
_cod_data_source_file ic052158wsi20051219_053724.cif
_cod_data_source_block 7
_cod_depositor_comments
;
The following automatic conversions were performed:

data item '_symmetry_cell_setting' value 'Orthorhombic' was changed
to 'orthorhombic' in accordance with the
/home/saulius/struct/COD-crude-data/automatic-downloads/DataCite-retrospective/ACS/depositions/lib/dictionaries/cif_core.dic
dictionary named 'cif_core.dic' version 2.4.2 last updated on
2011-04-26.

Automatic conversion script
Id: cif_fix_values 6909 2019-04-08 15:41:33Z antanas 
;
_cod_original_cell_volume 16574(4)
_cod_original_sg_symbol_H-M Fdd2
_cod_database_code 4350191

loop_
_symmetry_equiv_pos_as_xyz
'x, y, z'
'-x, -y, z'
'x+1/4, -y+1/4, z+1/4'
'-x+1/4, y+1/4, z+1/4'
'x, y+1/2, z+1/2'
'-x, -y+1/2, z+1/2'
'x+1/4, -y+3/4, z+3/4'
'-x+1/4, y+3/4, z+3/4'
'x+1/2, y, z+1/2'
'-x+1/2, -y, z+1/2'
'x+3/4, -y+1/4, z+3/4'
'-x+3/4, y+1/4, z+3/4'
'x+1/2, y+1/2, z'
'-x+1/2, -y+1/2, z'
'x+3/4, -y+3/4, z+1/4'
'-x+3/4, y+3/4, z+1/4'

loop_
_atom_site_label
_atom_site_type_symbol
_atom_site_fract_x
_atom_site_fract_y
_atom_site_fract_z
_atom_site_U_iso_or_equiv
_atom_site_adp_type
_atom_site_occupancy
_atom_site_symmetry_multiplicity
_atom_site_calc_flag
_atom_site_refinement_flags
Ag1 Ag 0.22851(3) 0.701147(15) 0.12497(4) 0.0626(2) Uani 1 1 d .
N1 N 0.2401(3) 0.73208(16) 0.0240(3) 0.0470(16) Uani 1 1 d .
N2 N 0.2487(3) 0.73110(17) 0.2275(3) 0.0545(18) Uani 1 1 d .
N3 N 0.4030(4) 0.5854(2) -0.5893(4) 0.082(2) Uani 1 1 d .
N4 N 0.0369(4) 0.6009(3) 0.8440(5) 0.089(3) Uani 1 1 d .
C1 C 0.2489(4) 0.7215(2) 0.2893(5) 0.050(2) Uani 1 1 d .
C2 C 0.2462(3) 0.6861(2) 0.3209(4) 0.0419(18) Uani 1 1 d .
C3 C 0.2679(4) 0.6563(2) 0.2865(4) 0.060(2) Uani 1 1 d .
H3 H 0.2851 0.6593 0.2430 0.072 Uiso 1 1 calc R
C4 C 0.2651(4) 0.6235(3) 0.3133(5) 0.074(3) Uani 1 1 d .
H4 H 0.2801 0.6042 0.2884 0.089 Uiso 1 1 calc R
C5 C 0.2400(4) 0.6178(2) 0.3777(5) 0.071(2) Uani 1 1 d .
H5 H 0.2393 0.5949 0.3968 0.085 Uiso 1 1 calc R
C6 C 0.2156(4) 0.6465(3) 0.4144(4) 0.061(3) Uani 1 1 d .
C7 C 0.2202(3) 0.6807(2) 0.3855(5) 0.057(2) Uani 1 1 d .
H7 H 0.2056 0.7002 0.4099 0.068 Uiso 1 1 calc R
C8 C 0.1885(4) 0.6410(2) 0.4796(4) 0.059(2) Uani 1 1 d .
C9 C 0.1667(4) 0.6359(3) 0.5349(5) 0.068(3) Uani 1 1 d .
C10 C 0.1381(4) 0.6300(3) 0.6013(4) 0.061(2) Uani 1 1 d .
C11 C 0.1468(4) 0.5973(2) 0.6335(4) 0.064(2) Uani 1 1 d .
H11 H 0.1687 0.5794 0.6123 0.077 Uiso 1 1 calc R
C12 C 0.1221(4) 0.5920(3) 0.6977(4) 0.063(2) Uani 1 1 d .
H12 H 0.1301 0.5709 0.7217 0.076 Uiso 1 1 calc R
C13 C 0.0869(4) 0.6159(2) 0.7270(4) 0.053(2) Uani 1 1 d .
C14 C 0.0585(4) 0.6086(2) 0.7924(4) 0.057(2) Uani 1 1 d .
C15 C 0.0760(4) 0.6480(3) 0.6935(5) 0.072(3) Uani 1 1 d .
H15 H 0.0509 0.6647 0.7129 0.086 Uiso 1 1 calc R
C16 C 0.1030(4) 0.6548(2) 0.6311(5) 0.075(3) Uani 1 1 d .
H16 H 0.0972 0.6767 0.6090 0.090 Uiso 1 1 calc R
C17 C 0.2346(3) 0.7229(2) -0.0413(4) 0.0376(18) Uani 1 1 d .
C18 C 0.2169(4) 0.6887(2) -0.0695(4) 0.0440(19) Uani 1 1 d .
C19 C 0.1798(4) 0.6663(2) -0.0369(4) 0.059(2) Uani 1 1 d .
H19 H 0.1632 0.6729 0.0053 0.070 Uiso 1 1 calc R
C20 C 0.1664(4) 0.6331(2) -0.0665(4) 0.066(3) Uani 1 1 d .
H20 H 0.1425 0.6170 -0.0433 0.079 Uiso 1 1 calc R
C21 C 0.1893(4) 0.6246(2) -0.1308(5) 0.062(2) Uani 1 1 d .
H21 H 0.1789 0.6032 -0.1520 0.074 Uiso 1 1 calc R
C22 C 0.2270(3) 0.6470(2) -0.1642(5) 0.052(2) Uani 1 1 d .
C23 C 0.2394(3) 0.6794(2) -0.1362(4) 0.049(2) Uani 1 1 d .
H23 H 0.2626 0.6955 -0.1604 0.059 Uiso 1 1 calc R
C24 C 0.2502(4) 0.6376(3) -0.2314(5) 0.065(3) Uani 1 1 d .
C25 C 0.2731(4) 0.6294(3) -0.2838(4) 0.065(2) Uani 1 1 d .
C26 C 0.2992(4) 0.6196(3) -0.3498(5) 0.071(3) Uani 1 1 d .
C27 C 0.3219(5) 0.6457(3) -0.3886(6) 0.098(4) Uani 1 1 d .
H27 H 0.3207 0.6693 -0.3728 0.118 Uiso 1 1 calc R
C28 C 0.3480(5) 0.6377(3) -0.4546(5) 0.085(3) Uani 1 1 d .
H28 H 0.3633 0.6559 -0.4822 0.102 Uiso 1 1 calc R
C29 C 0.3501(4) 0.6026(3) -0.4763(4) 0.059(2) Uani 1 1 d .
C30 C 0.3786(4) 0.5928(3) -0.5390(5) 0.072(3) Uani 1 1 d .
C31 C 0.3255(5) 0.5759(3) -0.4350(6) 0.085(3) Uani 1 1 d .
H31 H 0.3261 0.5522 -0.4497 0.102 Uiso 1 1 calc R
C32 C 0.2996(4) 0.5852(2) -0.3705(6) 0.069(2) Uani 1 1 d .
H32 H 0.2830 0.5676 -0.3426 0.083 Uiso 1 1 calc R
O1 O 0.2500 0.7500 -0.0834(3) 0.0482(19) Uani 1 2 d S
O2 O 0.2500 0.7500 0.3350(4) 0.0543(19) Uani 1 2 d S
F1 F 0.0381(7) 0.7790(3) 0.0146(8) 0.369(10) Uani 1 1 d DU
F2 F 0.0808(10) 0.7183(3) 0.0366(7) 0.341(9) Uani 1 1 d DU
F3 F 0.0524(7) 0.7240(3) 0.1597(7) 0.331(9) Uani 1 1 d DU
F4 F 0.0187(8) 0.7857(3) 0.1419(9) 0.358(10) Uani 1 1 d DU
F5 F -0.0201(7) 0.7340(7) 0.0709(10) 0.387(9) Uani 1 1 d DU
F6 F 0.1192(6) 0.7674(6) 0.0924(9) 0.384(10) Uani 1 1 d DU
Sb1 Sb 0.05046(8) 0.75290(3) 0.08945(11) 0.2458(12) Uani 1 1 d DU

loop_
_atom_site_aniso_label
_atom_site_aniso_U_11
_atom_site_aniso_U_22
_atom_site_aniso_U_33
_atom_site_aniso_U_23
_atom_site_aniso_U_13
_atom_site_aniso_U_12
Ag1 0.1074(5) 0.0480(3) 0.0322(3) 0.0001(3) 0.0132(3) -0.0119(3)
N1 0.072(5) 0.037(3) 0.032(4) 0.003(3) 0.005(3) -0.004(3)
N2 0.079(5) 0.048(4) 0.037(4) 0.013(3) 0.016(4) -0.003(4)
N3 0.080(6) 0.107(7) 0.058(5) -0.024(5) 0.005(4) 0.009(5)
N4 0.083(6) 0.115(7) 0.067(5) 0.005(5) 0.017(5) -0.017(5)
C1 0.057(5) 0.037(4) 0.057(5) 0.004(4) 0.024(4) -0.004(4)
C2 0.042(4) 0.055(5) 0.028(4) 0.004(4) -0.008(4) -0.002(4)
C3 0.074(6) 0.069(6) 0.037(4) -0.008(4) 0.003(4) 0.016(5)
C4 0.103(8) 0.069(6) 0.050(5) 0.009(5) 0.004(5) 0.005(5)
C5 0.107(7) 0.046(4) 0.060(5) 0.012(5) 0.012(6) 0.005(4)
C6 0.085(7) 0.077(7) 0.022(4) 0.010(4) -0.002(4) -0.012(5)
C7 0.060(5) 0.054(5) 0.057(7) 0.004(5) 0.002(4) 0.009(4)
C8 0.072(6) 0.055(5) 0.050(5) 0.004(4) 0.006(5) -0.008(4)
C9 0.057(6) 0.096(7) 0.052(5) 0.008(5) 0.010(4) -0.004(5)
C10 0.059(5) 0.073(6) 0.051(5) 0.014(5) 0.002(4) -0.011(5)
C11 0.065(6) 0.086(6) 0.041(5) -0.007(5) -0.011(4) 0.002(5)
C12 0.068(6) 0.072(6) 0.049(5) 0.038(5) 0.001(4) 0.001(5)
C13 0.050(5) 0.068(5) 0.042(4) 0.008(4) 0.003(4) -0.016(4)
C14 0.056(6) 0.074(6) 0.042(5) -0.005(4) 0.008(4) 0.001(4)
C15 0.075(7) 0.068(6) 0.073(6) 0.001(5) 0.023(5) -0.004(5)
C16 0.112(8) 0.058(5) 0.055(5) 0.008(5) 0.023(6) -0.006(5)
C17 0.037(5) 0.050(4) 0.025(4) 0.004(3) 0.010(3) 0.001(3)
C18 0.056(5) 0.042(4) 0.033(4) 0.000(4) -0.007(4) -0.005(4)
C19 0.066(6) 0.061(5) 0.048(5) -0.007(4) 0.002(4) -0.021(4)
C20 0.077(6) 0.064(6) 0.056(5) -0.002(5) -0.007(5) -0.040(5)
C21 0.065(5) 0.059(5) 0.062(5) -0.030(5) -0.009(5) -0.006(4)
C22 0.053(5) 0.052(5) 0.050(5) -0.018(4) 0.004(4) -0.008(4)
C23 0.054(5) 0.061(5) 0.032(5) 0.000(4) 0.022(4) -0.007(4)
C24 0.068(6) 0.067(6) 0.062(6) -0.030(5) -0.009(5) -0.001(5)
C25 0.072(7) 0.083(7) 0.039(5) -0.001(5) -0.002(5) 0.006(5)
C26 0.076(7) 0.082(7) 0.056(5) -0.027(5) 0.007(5) -0.003(5)
C27 0.142(10) 0.050(5) 0.103(9) -0.030(6) 0.059(8) 0.000(6)
C28 0.122(9) 0.079(7) 0.053(6) -0.001(5) 0.023(6) -0.004(6)
C29 0.057(6) 0.075(6) 0.045(5) -0.016(5) -0.001(4) 0.017(5)
C30 0.070(7) 0.083(7) 0.063(6) -0.018(5) -0.001(5) 0.023(5)
C31 0.086(8) 0.073(7) 0.097(8) -0.042(6) 0.007(6) -0.003(6)
C32 0.087(6) 0.061(5) 0.060(5) -0.019(5) 0.004(6) -0.004(4)
O1 0.086(6) 0.035(4) 0.023(4) 0.000 0.000 -0.021(4)
O2 0.078(6) 0.059(5) 0.026(4) 0.000 0.000 0.018(4)
F1 0.44(2) 0.184(13) 0.484(19) 0.177(15) 0.160(17) 0.089(13)
F2 0.48(2) 0.204(11) 0.335(16) 0.058(9) 0.184(18) 0.162(13)
F3 0.47(2) 0.169(11) 0.349(14) 0.089(11) 0.175(14) 0.104(13)
F4 0.378(18) 0.148(10) 0.55(2) 0.018(11) 0.234(19) 0.117(10)
F5 0.344(11) 0.44(2) 0.38(2) 0.040(17) 0.172(12) -0.092(14)
F6 0.282(9) 0.48(3) 0.39(2) 0.004(16) 0.201(12) -0.039(12)
Sb1 0.2532(16) 0.0747(6) 0.410(3) 0.0873(11) 0.2114(19) 0.0715(8)

loop_
_atom_type_symbol
_atom_type_description
_atom_type_scat_dispersion_real
_atom_type_scat_dispersion_imag
_atom_type_scat_source
C C 0.0033 0.0016 'International Tables Vol C Tables 4.2.6.8 and 6.1.1.4'
H H 0.0000 0.0000 'International Tables Vol C Tables 4.2.6.8 and 6.1.1.4'
N N 0.0061 0.0033 'International Tables Vol C Tables 4.2.6.8 and 6.1.1.4'
O O 0.0106 0.0060 'International Tables Vol C Tables 4.2.6.8 and 6.1.1.4'
F F 0.0171 0.0103 'International Tables Vol C Tables 4.2.6.8 and 6.1.1.4'
Ag Ag -0.8971 1.1015 'International Tables Vol C Tables 4.2.6.8 and 6.1.1.4'
Sb Sb -0.5866 1.5461 'International Tables Vol C Tables 4.2.6.8 and 6.1.1.4'

loop_
_geom_angle_atom_site_label_1
_geom_angle_atom_site_label_2
_geom_angle_atom_site_label_3
_geom_angle
_geom_angle_site_symmetry_1
_geom_angle_site_symmetry_3
N1 Ag1 N2 117.06(18) . .
N1 Ag1 N3 129.8(3) . 11_465
N2 Ag1 N3 100.7(3) . 11_465
N1 Ag1 N4 97.6(3) . 3_564
N2 Ag1 N4 118.8(3) . 3_564
N3 Ag1 N4 91.1(3) 11_465 3_564
C17 N1 N1 106.3(4) . 14_565
C17 N1 Ag1 132.2(5) . .
N1 N1 Ag1 121.33(16) 14_565 .
C1 N2 N2 106.8(5) . 14_565
C1 N2 Ag1 132.5(6) . .
N2 N2 Ag1 119.5(2) 14_565 .
C30 N3 Ag1 139.3(8) . 3_564
C14 N4 Ag1 130.5(8) . 11_465
N2 C1 O2 112.6(7) . .
N2 C1 C2 131.4(8) . .
O2 C1 C2 116.0(7) . .
C3 C2 C7 117.7(8) . .
C3 C2 C1 121.0(7) . .
C7 C2 C1 121.3(8) . .
C4 C3 C2 122.4(8) . .
C3 C4 C5 120.5(9) . .
C4 C5 C6 120.0(8) . .
C7 C6 C5 118.1(8) . .
C7 C6 C8 121.2(9) . .
C5 C6 C8 120.6(8) . .
C2 C7 C6 121.1(8) . .
C9 C8 C6 178.6(11) . .
C8 C9 C10 177.9(11) . .
C16 C10 C11 120.2(8) . .
C16 C10 C9 122.4(8) . .
C11 C10 C9 117.4(9) . .
C12 C11 C10 117.8(9) . .
C13 C12 C11 122.5(8) . .
C12 C13 C15 119.7(7) . .
C12 C13 C14 121.2(8) . .
C15 C13 C14 119.1(8) . .
N4 C14 C13 176.5(11) . .
C16 C15 C13 118.9(9) . .
C10 C16 C15 120.7(9) . .
N1 C17 O1 110.5(7) . .
N1 C17 C18 128.3(7) . .
O1 C17 C18 121.1(7) . .
C19 C18 C23 119.8(7) . .
C19 C18 C17 123.5(7) . .
C23 C18 C17 116.6(7) . .
C18 C19 C20 120.0(8) . .
C21 C20 C19 118.8(8) . .
C22 C21 C20 121.7(7) . .
C23 C22 C21 119.6(8) . .
C23 C22 C24 119.8(8) . .
C21 C22 C24 120.5(8) . .
C22 C23 C18 119.9(8) . .
C25 C24 C22 175.0(10) . .
C24 C25 C26 177.9(10) . .
C27 C26 C32 122.1(9) . .
C27 C26 C25 117.8(9) . .
C32 C26 C25 120.1(10) . .
C26 C27 C28 120.3(9) . .
C29 C28 C27 118.7(9) . .
C28 C29 C31 119.7(8) . .
C28 C29 C30 121.1(10) . .
C31 C29 C30 119.2(9) . .
N3 C30 C29 178.3(12) . .
C29 C31 C32 119.5(9) . .
C26 C32 C31 119.6(10) . .
C17 O1 C17 106.3(8) 14_565 .
C1 O2 C1 101.2(8) 14_565 .
F6 Sb1 F3 98.7(7) . .
F6 Sb1 F4 98.8(10) . .
F3 Sb1 F4 90.0(6) . .
F6 Sb1 F1 90.2(6) . .
F3 Sb1 F1 170.9(7) . .
F4 Sb1 F1 90.7(5) . .
F6 Sb1 F2 83.1(10) . .
F3 Sb1 F2 88.8(5) . .
F4 Sb1 F2 177.9(9) . .
F1 Sb1 F2 90.2(6) . .
F6 Sb1 F5 169.5(10) . .
F3 Sb1 F5 86.1(6) . .
F4 Sb1 F5 90.5(11) . .
F1 Sb1 F5 84.8(7) . .
F2 Sb1 F5 87.7(12) . .

loop_
_geom_bond_atom_site_label_1
_geom_bond_atom_site_label_2
_geom_bond_distance
_geom_bond_site_symmetry_2
Ag1 N1 2.271(6) .
Ag1 N2 2.310(7) .
Ag1 N3 2.319(9) 11_465
Ag1 N4 2.442(9) 3_564
N1 C17 1.307(9) .
N1 N1 1.415(12) 14_565
N2 C1 1.240(10) .
N2 N2 1.414(13) 14_565
N3 C30 1.152(11) .
N3 Ag1 2.319(9) 3_564
N4 C14 1.144(10) .
N4 Ag1 2.442(9) 11_465
C1 O2 1.379(9) .
C1 C2 1.457(11) .
C2 C3 1.388(11) .
C2 C7 1.392(12) .
C3 C4 1.330(12) .
C4 C5 1.382(13) .
C5 C6 1.401(13) .
C6 C7 1.396(12) .
C6 C8 1.414(12) .
C8 C9 1.190(11) .
C9 C10 1.452(12) .
C10 C16 1.359(12) .
C10 C11 1.384(12) .
C11 C12 1.372(12) .
C12 C13 1.332(12) .
C13 C15 1.384(12) .
C13 C14 1.443(12) .
C15 C16 1.374(12) .
C17 O1 1.344(8) .
C17 C18 1.446(11) .
C18 C19 1.352(11) .
C18 C23 1.423(11) .
C19 C20 1.400(11) .
C20 C21 1.378(12) .
C21 C22 1.368(12) .
C22 C23 1.354(11) .
C22 C24 1.439(13) .
C24 C25 1.176(12) .
C25 C26 1.450(12) .
C26 C27 1.335(14) .
C26 C32 1.346(12) .
C27 C28 1.433(13) .
C28 C29 1.379(13) .
C29 C31 1.393(14) .
C29 C30 1.420(12) .
C31 C32 1.418(14) .
O1 C17 1.344(8) 14_565
O2 C1 1.379(9) 14_565
F1 Sb1 1.760(12) .
F2 Sb1 1.786(10) .
F3 Sb1 1.729(12) .
F4 Sb1 1.747(10) .
F5 Sb1 1.813(13) .
F6 Sb1 1.681(12) .

loop_
_geom_torsion_atom_site_label_1
_geom_torsion_atom_site_label_2
_geom_torsion_atom_site_label_3
_geom_torsion_atom_site_label_4
_geom_torsion
_geom_torsion_site_symmetry_1
_geom_torsion_site_symmetry_4
N2 Ag1 N1 C17 177.2(7) . .
N3 Ag1 N1 C17 -48.6(8) 11_465 .
N4 Ag1 N1 C17 49.3(8) 3_564 .
N2 Ag1 N1 N1 1.1(8) . 14_565
N3 Ag1 N1 N1 135.3(7) 11_465 14_565
N4 Ag1 N1 N1 -126.8(8) 3_564 14_565
N1 Ag1 N2 C1 -176.6(8) . .
N3 Ag1 N2 C1 37.4(9) 11_465 .
N4 Ag1 N2 C1 -59.8(9) 3_564 .
N1 Ag1 N2 N2 17.8(8) . 14_565
N3 Ag1 N2 N2 -128.2(8) 11_465 14_565
N4 Ag1 N2 N2 134.6(8) 3_564 14_565
N2 N2 C1 O2 1.6(11) 14_565 .
Ag1 N2 C1 O2 -165.4(5) . .
N2 N2 C1 C2 179.2(9) 14_565 .
Ag1 N2 C1 C2 12.3(15) . .
N2 C1 C2 C3 29.0(14) . .
O2 C1 C2 C3 -153.4(7) . .
N2 C1 C2 C7 -148.8(10) . .
O2 C1 C2 C7 28.8(11) . .
C7 C2 C3 C4 -0.7(13) . .
C1 C2 C3 C4 -178.6(9) . .
C2 C3 C4 C5 -0.1(15) . .
C3 C4 C5 C6 2.1(15) . .
C4 C5 C6 C7 -3.2(14) . .
C4 C5 C6 C8 178.4(9) . .
C3 C2 C7 C6 -0.5(12) . .
C1 C2 C7 C6 177.3(8) . .
C5 C6 C7 C2 2.5(13) . .
C8 C6 C7 C2 -179.2(8) . .
C7 C6 C8 C9 -129(47) . .
C5 C6 C8 C9 49(47) . .
C6 C8 C9 C10 -157(36) . .
C8 C9 C10 C16 -57(30) . .
C8 C9 C10 C11 122(30) . .
C16 C10 C11 C12 -4.1(13) . .
C9 C10 C11 C12 177.1(8) . .
C10 C11 C12 C13 5.3(13) . .
C11 C12 C13 C15 -2.5(14) . .
C11 C12 C13 C14 175.8(8) . .
Ag1 N4 C14 C13 -43(16) 11_465 .
C12 C13 C14 N4 -11(16) . .
C15 C13 C14 N4 167(16) . .
C12 C13 C15 C16 -1.4(14) . .
C14 C13 C15 C16 -179.8(8) . .
C11 C10 C16 C15 0.4(14) . .
C9 C10 C16 C15 179.1(9) . .
C13 C15 C16 C10 2.4(14) . .
N1 N1 C17 O1 0.8(9) 14_565 .
Ag1 N1 C17 O1 -175.7(4) . .
N1 N1 C17 C18 178.5(8) 14_565 .
Ag1 N1 C17 C18 2.0(12) . .
N1 C17 C18 C19 30.9(13) . .
O1 C17 C18 C19 -151.7(7) . .
N1 C17 C18 C23 -150.8(8) . .
O1 C17 C18 C23 26.7(10) . .
C23 C18 C19 C20 3.9(13) . .
C17 C18 C19 C20 -177.8(8) . .
C18 C19 C20 C21 -3.3(13) . .
C19 C20 C21 C22 3.6(14) . .
C20 C21 C22 C23 -4.6(14) . .
C20 C21 C22 C24 -179.9(9) . .
C21 C22 C23 C18 5.1(13) . .
C24 C22 C23 C18 -179.5(8) . .
C19 C18 C23 C22 -4.9(13) . .
C17 C18 C23 C22 176.7(8) . .
C23 C22 C24 C25 76(13) . .
C21 C22 C24 C25 -109(12) . .
C22 C24 C25 C26 -178(100) . .
C24 C25 C26 C27 86(31) . .
C24 C25 C26 C32 -93(31) . .
C32 C26 C27 C28 -0.3(18) . .
C25 C26 C27 C28 -179.6(10) . .
C26 C27 C28 C29 -1.1(17) . .
C27 C28 C29 C31 1.8(15) . .
C27 C28 C29 C30 -176.0(10) . .
Ag1 N3 C30 C29 73(43) 3_564 .
C28 C29 C30 N3 50(43) . .
C31 C29 C30 N3 -128(43) . .
C28 C29 C31 C32 -1.2(15) . .
C30 C29 C31 C32 176.6(9) . .
C27 C26 C32 C31 0.9(16) . .
C25 C26 C32 C31 -179.8(9) . .
C29 C31 C32 C26 -0.2(15) . .
N1 C17 O1 C17 -0.3(4) . 14_565
C18 C17 O1 C17 -178.2(8) . 14_565
N2 C1 O2 C1 -0.7(5) . 14_565
C2 C1 O2 C1 -178.7(9) . 14_565
